data_4032629
loop_
_publ_author_name
'Lahosa, Alejandro'
'Soler, Tatiana'
'Arrieta, Ana'
'Cossio, Fernando P.'
'Foubelo, Francisco'
'Yus, Miguel'

_publ_section_title
;
 Stereoselective Coupling of N-tert-Butanesulfinyl Aldimines and \b-Keto
 Acids: Access to \b-Amino Ketones.
;
_journal_name_full 'The Journal of organic chemistry'
_journal_paper_doi 10.1021/acs.joc.7b01178
_journal_year 2017
_chemical_absolute_configuration ad
_chemical_formula_moiety 'C14 H20 Br N O2 S'
_chemical_formula_sum 'C14 H20 Br N O2 S'
_chemical_formula_weight 346.28
_chemical_name_systematic
; 
 ? 
;
_space_group_IT_number 19
_symmetry_cell_setting orthorhombic
_symmetry_space_group_name_Hall 'P 2ac 2ab'
_symmetry_space_group_name_H-M 'P 21 21 21'
_atom_sites_solution_hydrogens mixed
_atom_sites_solution_primary direct
_atom_sites_solution_secondary difmap
_audit_creation_method SHELXL-97
_cell_angle_alpha 90.00
_cell_angle_beta 90.00
_cell_angle_gamma 90.00
_cell_formula_units_Z 4
_cell_length_a 5.8786(8)
_cell_length_b 15.347(2)
_cell_length_c 17.938(2)
_cell_measurement_reflns_used 3223
_cell_measurement_temperature 294(1)
_cell_measurement_theta_max 21.84
_cell_measurement_theta_min 2.65
_cell_volume 1618.3(4)
_computing_cell_refinement 'Bruker SMART V5.625'
_computing_data_collection 'Bruker SMART V5.625'
_computing_data_reduction 'Bruker SAINT V6.28A'
_computing_molecular_graphics 'SHELXTL  Rel. 6.12/V (Siemens, 1996)'
_computing_publication_material 'SHELX-97 (Sheldrick, 1997)'
_computing_structure_refinement 'SHELXL-97 (Sheldrick, 1997)'
_computing_structure_solution 'SHELXS-97 (Sheldrick, 1997)'
_diffrn_ambient_temperature 294(1)
_diffrn_measured_fraction_theta_full 0.990
_diffrn_measured_fraction_theta_max 0.990
_diffrn_measurement_device_type 'CCD area detector'
_diffrn_measurement_method 'phi and omega scans'
_diffrn_radiation_monochromator graphite
_diffrn_radiation_source 'fine-focus sealed tube'
_diffrn_radiation_type MoK\a
_diffrn_radiation_wavelength 0.71073
_diffrn_reflns_av_R_equivalents 0.0394
_diffrn_reflns_av_sigmaI/netI 0.0390
_diffrn_reflns_limit_h_max 6
_diffrn_reflns_limit_h_min -7
_diffrn_reflns_limit_k_max 18
_diffrn_reflns_limit_k_min -18
_diffrn_reflns_limit_l_max 21
_diffrn_reflns_limit_l_min -21
_diffrn_reflns_number 13261
_diffrn_reflns_theta_full 25.11
_diffrn_reflns_theta_max 25.11
_diffrn_reflns_theta_min 1.75
_exptl_absorpt_coefficient_mu 2.667
_exptl_absorpt_correction_T_max 0.9231
_exptl_absorpt_correction_T_min 0.6940
_exptl_absorpt_correction_type multi-scan
_exptl_absorpt_process_details 'Bruker/Siemens SADABS V2.03'
_exptl_crystal_colour colorless
_exptl_crystal_density_diffrn 1.421
_exptl_crystal_density_method 'not measured'
_exptl_crystal_description plate
_exptl_crystal_F_000 712
_exptl_crystal_size_max 0.37
_exptl_crystal_size_mid 0.13
_exptl_crystal_size_min 0.03
_refine_diff_density_max 0.294
_refine_diff_density_min -0.168
_refine_diff_density_rms 0.036
_refine_ls_abs_structure_details 'Flack H D (1983), Acta Cryst. A39, 876-881'
_refine_ls_abs_structure_Flack 0.000(8)
_refine_ls_extinction_method none
_refine_ls_goodness_of_fit_ref 0.915
_refine_ls_hydrogen_treatment mixed
_refine_ls_matrix_type full
_refine_ls_number_parameters 179
_refine_ls_number_reflns 2843
_refine_ls_number_restraints 0
_refine_ls_restrained_S_all 0.915
_refine_ls_R_factor_all 0.0407
_refine_ls_R_factor_gt 0.0284
_refine_ls_shift/su_max 0.032
_refine_ls_shift/su_mean 0.001
_refine_ls_structure_factor_coef Fsqd
_refine_ls_weighting_details 'calc w=1/[\s^2^(Fo^2^)+(0.0292P)^2^] where P=(Fo^2^+2Fc^2^)/3'
_refine_ls_weighting_scheme calc
_refine_ls_wR_factor_gt 0.0583
_refine_ls_wR_factor_ref 0.0611
_reflns_number_gt 2221
_reflns_number_total 2843
_reflns_threshold_expression I>2\s(I)
_cod_data_source_file jo7b01178_si_003.cif
_cod_data_source_block o
_cod_original_cell_volume 1618.4(4)
_cod_original_sg_symbol_H-M 'P 212121'
_cod_database_code 4032629

loop_
_symmetry_equiv_pos_as_xyz
'x, y, z'
'-x+1/2, -y, z+1/2'
'x+1/2, -y+1/2, -z'
'-x, y+1/2, -z+1/2'

loop_
_atom_site_label
_atom_site_type_symbol
_atom_site_fract_x
_atom_site_fract_y
_atom_site_fract_z
_atom_site_U_iso_or_equiv
_atom_site_adp_type
_atom_site_occupancy
_atom_site_symmetry_multiplicity
_atom_site_calc_flag
_atom_site_refinement_flags
C1 C 0.9380(5) 0.19883(16) 0.34277(13) 0.0419(6) Uani 1 1 d .
H1 H 1.0864 0.1795 0.3613 0.050 Uiso 1 1 calc R
C2 C 0.9652(5) 0.22997(16) 0.26286(13) 0.0392(6) Uani 1 1 d .
C3 C 1.1561(5) 0.21056(19) 0.22253(16) 0.0500(7) Uani 1 1 d .
H3 H 1.2706 0.1775 0.2444 0.060 Uiso 1 1 calc R
C4 C 1.1825(5) 0.2391(2) 0.14963(16) 0.0582(8) Uani 1 1 d .
H4 H 1.3130 0.2251 0.1229 0.070 Uiso 1 1 calc R
C5 C 1.0153(6) 0.28795(19) 0.11780(15) 0.0511(8) Uani 1 1 d .
Br1 Br 1.06074(8) 0.33442(3) 0.020951(19) 0.08302(16) Uani 1 1 d .
C6 C 0.8210(6) 0.3077(2) 0.15589(16) 0.0581(9) Uani 1 1 d .
H6 H 0.7069 0.3403 0.1333 0.070 Uiso 1 1 calc R
C7 C 0.7953(5) 0.2788(2) 0.22832(15) 0.0545(8) Uani 1 1 d .
H7 H 0.6629 0.2920 0.2544 0.065 Uiso 1 1 calc R
C8 C 0.7708(5) 0.12386(18) 0.34912(15) 0.0485(7) Uani 1 1 d .
H8A H 0.7406 0.1130 0.4015 0.058 Uiso 1 1 calc R
H8B H 0.6285 0.1409 0.3260 0.058 Uiso 1 1 calc R
C9 C 0.8520(7) 0.0405(2) 0.31362(17) 0.0566(8) Uani 1 1 d .
O1 O 1.0509(5) 0.02720(15) 0.30207(15) 0.0850(7) Uani 1 1 d .
C10 C 0.6747(8) -0.0256(2) 0.2972(2) 0.1027(14) Uani 1 1 d .
H10A H 0.5922 -0.0088 0.2533 0.154 Uiso 1 1 calc R
H10B H 0.5718 -0.0297 0.3386 0.154 Uiso 1 1 calc R
H10C H 0.7455 -0.0812 0.2891 0.154 Uiso 1 1 calc R
N1 N 0.8556(4) 0.27097(15) 0.39062(12) 0.0440(6) Uani 1 1 d .
H1N H 0.793(5) 0.252(2) 0.4292(16) 0.066 Uiso 1 1 d .
S1 S 1.04862(13) 0.34851(5) 0.40409(3) 0.04478(17) Uani 1 1 d .
O2 O 1.1975(3) 0.32668(13) 0.46849(10) 0.0581(5) Uani 1 1 d .
C11 C 0.8603(5) 0.43667(18) 0.43647(16) 0.0465(7) Uani 1 1 d .
C12 C 1.0215(6) 0.5126(2) 0.4505(2) 0.0723(10) Uani 1 1 d .
H12A H 0.9398 0.5594 0.4738 0.109 Uiso 1 1 calc R
H12B H 1.0834 0.5324 0.4039 0.109 Uiso 1 1 calc R
H12C H 1.1429 0.4940 0.4826 0.109 Uiso 1 1 calc R
C13 C 0.6932(6) 0.4572(2) 0.37425(17) 0.0653(9) Uani 1 1 d .
H13A H 0.5917 0.4088 0.3675 0.098 Uiso 1 1 calc R
H13B H 0.7752 0.4675 0.3288 0.098 Uiso 1 1 calc R
H13C H 0.6072 0.5082 0.3871 0.098 Uiso 1 1 calc R
C14 C 0.7397(6) 0.4101(2) 0.50752(16) 0.0596(8) Uani 1 1 d .
H14A H 0.8488 0.3879 0.5425 0.089 Uiso 1 1 calc R
H14B H 0.6297 0.3657 0.4965 0.089 Uiso 1 1 calc R
H14C H 0.6642 0.4598 0.5286 0.089 Uiso 1 1 calc R

loop_
_atom_site_aniso_label
_atom_site_aniso_U_11
_atom_site_aniso_U_22
_atom_site_aniso_U_33
_atom_site_aniso_U_23
_atom_site_aniso_U_13
_atom_site_aniso_U_12
C1 0.0411(14) 0.0466(15) 0.0380(13) 0.0002(12) -0.0016(14) 0.0013(15)
C2 0.0369(14) 0.0427(15) 0.0381(14) -0.0034(12) -0.0034(13) -0.0012(14)
C3 0.0445(16) 0.0610(19) 0.0446(16) 0.0093(15) -0.0015(15) 0.0068(15)
C4 0.057(2) 0.074(2) 0.0430(17) 0.0030(17) 0.0140(16) -0.0033(18)
C5 0.061(2) 0.0547(18) 0.0378(15) 0.0034(13) -0.0050(14) -0.0093(16)
Br1 0.1015(3) 0.0972(3) 0.05038(19) 0.02522(19) 0.0008(2) -0.0152(3)
C6 0.057(2) 0.068(2) 0.0501(18) 0.0099(16) -0.0102(16) 0.0064(17)
C7 0.0468(18) 0.070(2) 0.0463(18) -0.0002(16) -0.0005(15) 0.0069(16)
C8 0.0533(18) 0.0503(19) 0.0419(15) 0.0022(14) 0.0033(14) -0.0064(15)
C9 0.077(2) 0.048(2) 0.0452(17) 0.0023(15) -0.0065(17) -0.0020(19)
O1 0.0874(17) 0.0634(15) 0.104(2) -0.0104(14) 0.0210(19) 0.0078(15)
C10 0.111(3) 0.068(3) 0.128(4) -0.025(3) -0.033(3) -0.011(2)
N1 0.0438(14) 0.0497(15) 0.0386(12) -0.0046(11) 0.0051(11) -0.0055(11)
S1 0.0410(4) 0.0518(4) 0.0415(3) 0.0000(3) -0.0003(3) -0.0064(4)
O2 0.0514(12) 0.0631(13) 0.0598(12) 0.0002(11) -0.0199(10) -0.0012(11)
C11 0.0456(17) 0.0470(17) 0.0468(16) -0.0007(13) -0.0032(14) -0.0045(14)
C12 0.071(2) 0.0492(19) 0.097(3) -0.0090(18) 0.0035(19) -0.0100(17)
C13 0.068(2) 0.065(2) 0.063(2) 0.0077(17) -0.0045(18) 0.0122(18)
C14 0.063(2) 0.065(2) 0.0507(18) -0.0055(16) 0.0085(16) -0.0045(16)

loop_
_atom_type_symbol
_atom_type_description
_atom_type_scat_dispersion_real
_atom_type_scat_dispersion_imag
_atom_type_scat_source
C C 0.0033 0.0016 'International Tables Vol C Tables 4.2.6.8 and 6.1.1.4'
H H 0.0000 0.0000 'International Tables Vol C Tables 4.2.6.8 and 6.1.1.4'
N N 0.0061 0.0033 'International Tables Vol C Tables 4.2.6.8 and 6.1.1.4'
O O 0.0106 0.0060 'International Tables Vol C Tables 4.2.6.8 and 6.1.1.4'
S S 0.1246 0.1234 'International Tables Vol C Tables 4.2.6.8 and 6.1.1.4'
Br Br -0.2901 2.4595 'International Tables Vol C Tables 4.2.6.8 and 6.1.1.4'

loop_
_geom_angle_atom_site_label_1
_geom_angle_atom_site_label_2
_geom_angle_atom_site_label_3
_geom_angle
N1 C1 C8 108.1(2)
N1 C1 C2 110.2(2)
C8 C1 C2 112.2(2)
C3 C2 C7 118.0(2)
C3 C2 C1 121.1(3)
C7 C2 C1 120.9(3)
C2 C3 C4 121.4(3)
C5 C4 C3 119.2(3)
C4 C5 C6 121.1(3)
C4 C5 Br1 119.3(2)
C6 C5 Br1 119.5(2)
C5 C6 C7 119.4(3)
C6 C7 C2 120.8(3)
C9 C8 C1 114.0(2)
O1 C9 C10 122.1(3)
O1 C9 C8 121.6(3)
C10 C9 C8 116.2(3)
C1 N1 S1 113.34(18)
O2 S1 N1 110.69(11)
O2 S1 C11 105.91(12)
N1 S1 C11 99.30(12)
C14 C11 C13 111.8(2)
C14 C11 C12 111.0(2)
C13 C11 C12 111.4(3)
C14 C11 S1 110.4(2)
C13 C11 S1 108.0(2)
C12 C11 S1 103.92(19)

loop_
_geom_bond_atom_site_label_1
_geom_bond_atom_site_label_2
_geom_bond_distance
C1 N1 1.482(3)
C1 C8 1.517(4)
C1 C2 1.519(3)
C2 C3 1.368(4)
C2 C7 1.394(4)
C3 C4 1.388(4)
C4 C5 1.362(4)
C5 C6 1.365(4)
C5 Br1 1.897(3)
C6 C7 1.381(4)
C8 C9 1.507(4)
C9 O1 1.205(4)
C9 C10 1.484(4)
N1 S1 1.662(2)
S1 O2 1.4874(19)
S1 C11 1.842(3)
C11 C14 1.514(4)
C11 C13 1.520(4)
C11 C12 1.523(4)
